data_4112710
loop_
_publ_author_name
'Cliff R. Baar'
'Christopher J. Levy'
'Endy Y.-J. Min'
'Lawrence M. Henling'
'Michael W. Day'
'John E. Bercaw'

_publ_section_title
;
 Kinetic Resolution of Chiral \a-Olefins Using Optically Active
 ansa-Zirconocene Polymerization Catalysts
;
_journal_name_full 'Journal of the American Chemical Society'
_journal_page_first 8216
_journal_page_last 8231
_journal_paper_doi 10.1021/ja040021j
_journal_volume 126
_journal_year 2004
_chemical_formula_sum 'C26 H42 Cl2 Si2 Zr'
_chemical_formula_weight 572.90
_chemical_name_systematic
; 
 ? 
;
_space_group_IT_number 4
_symmetry_cell_setting monoclinic
_symmetry_space_group_name_Hall 'P 2yb'
_symmetry_space_group_name_H-M 'P 1 21 1'
_atom_sites_solution_hydrogens geom
_atom_sites_solution_primary 'Patterson method'
_atom_sites_solution_secondary difmap
_audit_creation_method SHELXL-97
_cell_angle_alpha 90.00
_cell_angle_beta 105.5220(10)
_cell_angle_gamma 90.00
_cell_formula_units_Z 4
_cell_length_a 8.8568(8)
_cell_length_b 19.7932(18)
_cell_length_c 16.5826(15)
_cell_measurement_reflns_used 22851
_cell_measurement_temperature 98(2)
_cell_measurement_theta_max 26.309
_cell_measurement_theta_min 2.386
_cell_volume 2801.0(4)
_computing_cell_refinement 'Bruker SAINT v6.1'
_computing_data_collection 'Bruker SMART v5.054'
_computing_data_reduction 'Bruker SAINT v6.1'
_computing_molecular_graphics 'Bruker SHELXTL'
_computing_publication_material 'Bruker SHELXTL'
_computing_structure_refinement 'SHELXL-97 (Sheldrick, 1997)'
_computing_structure_solution 'SHELXS-97 (Sheldrick, 1990)'
_diffrn_ambient_temperature 98(2)
_diffrn_measured_fraction_theta_full 0.943
_diffrn_measured_fraction_theta_max 0.943
_diffrn_measurement_device_type 'Bruker SMART 1000'
_diffrn_measurement_method '\w scans at 6 \f settings'
_diffrn_radiation_monochromator graphite
_diffrn_radiation_source 'normal-focus sealed tube'
_diffrn_radiation_type MoK\a
_diffrn_radiation_wavelength 0.71073
_diffrn_reflns_av_R_equivalents 0.0662
_diffrn_reflns_av_sigmaI/netI 0.0616
_diffrn_reflns_limit_h_max 11
_diffrn_reflns_limit_h_min -11
_diffrn_reflns_limit_k_max 25
_diffrn_reflns_limit_k_min -26
_diffrn_reflns_limit_l_max 21
_diffrn_reflns_limit_l_min -21
_diffrn_reflns_number 48755
_diffrn_reflns_theta_full 28.31
_diffrn_reflns_theta_max 28.31
_diffrn_reflns_theta_min 1.64
_exptl_absorpt_coefficient_mu 0.681
_exptl_absorpt_correction_T_max 0.8988
_exptl_absorpt_correction_T_min 0.8374
_exptl_absorpt_correction_type none
_exptl_crystal_colour Colorless
_exptl_crystal_density_diffrn 1.359
_exptl_crystal_description Blade
_exptl_crystal_F_000 1200
_exptl_crystal_size_max 0.27
_exptl_crystal_size_mid 0.23
_exptl_crystal_size_min 0.16
_refine_diff_density_max 1.258
_refine_diff_density_min -0.484
_refine_diff_density_rms 0.082
_refine_ls_abs_structure_details 'Flack H D (1983), Acta Cryst. A39, 876-881'
_refine_ls_abs_structure_Flack -0.01(4)
_refine_ls_extinction_method none
_refine_ls_goodness_of_fit_ref 1.212
_refine_ls_hydrogen_treatment Riding
_refine_ls_matrix_type 'Full matrix'
_refine_ls_number_parameters 583
_refine_ls_number_reflns 12773
_refine_ls_number_restraints 1
_refine_ls_restrained_S_all 1.212
_refine_ls_R_factor_all 0.0375
_refine_ls_R_factor_gt 0.0340
_refine_ls_shift/su_max 1.749
_refine_ls_shift/su_mean 0.041
_refine_ls_structure_factor_coef Fsqd
_refine_ls_weighting_details w=1/s^2^(Fo^2^)
_refine_ls_weighting_scheme sigma
_refine_ls_wR_factor_gt 0.0577
_refine_ls_wR_factor_ref 0.0582
_reflns_number_gt 11952
_reflns_number_total 12773
_reflns_threshold_expression >2sigma(I)
_cod_data_source_file ja040021j_c2.cif
_cod_data_source_block (S)-2
_cod_depositor_comments
;
The following automatic conversions were performed:

'_atom_sites_solution_secondary' value 'Difference Fourier map' was
changed to 'difmap'.

'_atom_sites_solution_hydrogens' value 'Geometric positions' was
changed to 'geom'.

Automatic conversion script
Id: cif_fix_values 6452 2018-10-05 10:23:21Z andrius 
;
_cod_database_code 4112710

loop_
_symmetry_equiv_pos_as_xyz
'x, y, z'
'-x, y+1/2, -z'

loop_
_atom_site_label
_atom_site_type_symbol
_atom_site_fract_x
_atom_site_fract_y
_atom_site_fract_z
_atom_site_U_iso_or_equiv
_atom_site_adp_type
_atom_site_occupancy
_atom_site_symmetry_multiplicity
_atom_site_calc_flag
_atom_site_refinement_flags
Zr1A Zr 1.05251(6) 0.27505(2) 0.50017(3) 0.01205(12) Uani 1 1 d .
Cl1A Cl 1.05134(16) 0.21539(7) 0.37257(7) 0.0201(3) Uani 1 1 d .
Cl2A Cl 1.20981(17) 0.20049(6) 0.60753(7) 0.0189(3) Uani 1 1 d .
Si1A Si 0.84613(18) 0.40269(7) 0.41246(7) 0.0145(3) Uani 1 1 d .
Si2A Si 0.97863(18) 0.38214(7) 0.62868(8) 0.0137(3) Uani 1 1 d .
C1A C 0.7918(7) 0.3291(3) 0.4698(3) 0.0116(11) Uani 1 1 d .
C2A C 0.8491(7) 0.3182(3) 0.5599(3) 0.0154(11) Uani 1 1 d .
C3A C 0.8460(6) 0.2466(2) 0.5741(3) 0.0097(11) Uani 1 1 d .
H3A H 0.8771 0.2250 0.6271 0.012 Uiso 1 1 calc R
C4A C 0.7891(7) 0.2135(3) 0.4961(3) 0.0193(13) Uani 1 1 d .
C5A C 0.7561(6) 0.2641(3) 0.4335(3) 0.0163(12) Uani 1 1 d .
H5A H 0.7156 0.2558 0.3753 0.020 Uiso 1 1 calc R
C6A C 1.0597(7) 0.3935(3) 0.4674(3) 0.0119(11) Uani 1 1 d .
C7A C 1.1206(7) 0.3858(2) 0.5609(2) 0.0122(11) Uani 1 1 d .
C8A C 1.2734(7) 0.3595(3) 0.5782(3) 0.0134(12) Uani 1 1 d .
C9A C 1.3079(7) 0.3468(3) 0.5008(3) 0.0140(12) Uani 1 1 d .
H9A H 1.3999 0.3255 0.4942 0.017 Uiso 1 1 calc R
C10A C 1.1833(7) 0.3710(3) 0.4351(3) 0.0151(12) Uani 1 1 d .
C11A C 0.7894(7) 0.3811(3) 0.2990(2) 0.0221(12) Uani 1 1 d .
H11A H 0.6749 0.3805 0.2781 0.033 Uiso 1 1 calc R
H11B H 0.8312 0.3365 0.2910 0.033 Uiso 1 1 calc R
H11C H 0.8322 0.4151 0.2681 0.033 Uiso 1 1 calc R
C12A C 0.7543(7) 0.4856(2) 0.4212(3) 0.0233(12) Uani 1 1 d .
H12A H 0.6414 0.4796 0.4131 0.035 Uiso 1 1 calc R
H12B H 0.7722 0.5164 0.3784 0.035 Uiso 1 1 calc R
H12C H 0.8007 0.5048 0.4768 0.035 Uiso 1 1 calc R
C13A C 0.8793(7) 0.4629(2) 0.6425(3) 0.0218(12) Uani 1 1 d .
H13A H 0.7901 0.4706 0.5937 0.033 Uiso 1 1 calc R
H13B H 0.9536 0.5004 0.6481 0.033 Uiso 1 1 calc R
H13C H 0.8420 0.4601 0.6930 0.033 Uiso 1 1 calc R
C14A C 1.0623(7) 0.3442(3) 0.7344(3) 0.0192(12) Uani 1 1 d .
H14A H 0.9789 0.3384 0.7626 0.029 Uiso 1 1 calc R
H14B H 1.1433 0.3741 0.7678 0.029 Uiso 1 1 calc R
H14C H 1.1085 0.3001 0.7284 0.029 Uiso 1 1 calc R
C15A C 0.7568(7) 0.1381(3) 0.4789(3) 0.0143(12) Uani 1 1 d .
H15A H 0.7469 0.1320 0.4178 0.017 Uiso 1 1 calc R
C16A C 0.8975(6) 0.0932(2) 0.5249(3) 0.0232(11) Uani 1 1 d .
H16A H 0.9166 0.0990 0.5855 0.035 Uiso 1 1 calc R
H16B H 0.9911 0.1067 0.5081 0.035 Uiso 1 1 calc R
H16C H 0.8734 0.0457 0.5102 0.035 Uiso 1 1 calc R
C17A C 0.5969(7) 0.1165(3) 0.4916(3) 0.0176(13) Uani 1 1 d .
C18A C 0.4667(6) 0.1654(3) 0.4464(3) 0.0274(12) Uani 1 1 d .
H18A H 0.4745 0.1733 0.3893 0.041 Uiso 1 1 calc R
H18B H 0.4784 0.2084 0.4768 0.041 Uiso 1 1 calc R
H18C H 0.3642 0.1458 0.4443 0.041 Uiso 1 1 calc R
C19A C 0.5549(7) 0.0446(2) 0.4547(3) 0.0299(13) Uani 1 1 d .
H19A H 0.4471 0.0336 0.4549 0.045 Uiso 1 1 calc R
H19B H 0.6269 0.0116 0.4887 0.045 Uiso 1 1 calc R
H19C H 0.5642 0.0434 0.3971 0.045 Uiso 1 1 calc R
C20A C 0.5998(6) 0.1147(2) 0.5856(3) 0.0204(11) Uani 1 1 d .
H20A H 0.6287 0.1594 0.6104 0.031 Uiso 1 1 calc R
H20B H 0.6768 0.0812 0.6148 0.031 Uiso 1 1 calc R
H20C H 0.4958 0.1023 0.5910 0.031 Uiso 1 1 calc R
C21A C 1.3870(7) 0.3489(3) 0.6649(3) 0.0162(12) Uani 1 1 d .
H21A H 1.3339 0.3196 0.6982 0.019 Uiso 1 1 calc R
C22A C 1.4251(7) 0.4166(3) 0.7105(3) 0.0224(13) Uani 1 1 d .
H22A H 1.4871 0.4086 0.7682 0.034 Uiso 1 1 calc R
H22B H 1.3275 0.4397 0.7109 0.034 Uiso 1 1 calc R
H22C H 1.4852 0.4447 0.6816 0.034 Uiso 1 1 calc R
C23A C 1.5372(7) 0.3133(3) 0.6598(3) 0.0225(14) Uani 1 1 d .
H23A H 1.5934 0.3419 0.6292 0.034 Uiso 1 1 calc R
H23B H 1.5107 0.2701 0.6304 0.034 Uiso 1 1 calc R
H23C H 1.6039 0.3050 0.7164 0.034 Uiso 1 1 calc R
C24A C 1.1881(7) 0.3734(3) 0.3424(3) 0.0155(12) Uani 1 1 d .
H24A H 1.0898 0.3523 0.3074 0.019 Uiso 1 1 calc R
C25A C 1.1921(7) 0.4468(3) 0.3156(3) 0.0253(14) Uani 1 1 d .
H25A H 1.2880 0.4683 0.3492 0.038 Uiso 1 1 calc R
H25B H 1.1006 0.4706 0.3240 0.038 Uiso 1 1 calc R
H25C H 1.1903 0.4486 0.2563 0.038 Uiso 1 1 calc R
C26A C 1.3268(8) 0.3352(3) 0.3272(3) 0.0252(14) Uani 1 1 d .
H26A H 1.3211 0.3362 0.2674 0.038 Uiso 1 1 calc R
H26B H 1.3242 0.2883 0.3455 0.038 Uiso 1 1 calc R
H26C H 1.4245 0.3566 0.3589 0.038 Uiso 1 1 calc R
Zr1B Zr 1.05792(6) 0.72520(2) 0.99502(3) 0.01247(13) Uani 1 1 d .
Cl1B Cl 1.19746(17) 0.79500(7) 1.11294(7) 0.0199(3) Uani 1 1 d .
Cl2B Cl 1.09021(17) 0.79026(6) 0.87634(7) 0.0200(3) Uani 1 1 d .
Si1B Si 0.96004(19) 0.60742(7) 1.10468(8) 0.0158(3) Uani 1 1 d .
Si2B Si 0.85050(18) 0.60615(7) 0.88658(8) 0.0142(3) Uani 1 1 d .
C1B C 0.8393(7) 0.6772(3) 1.0393(3) 0.0154(12) Uani 1 1 d .
C2B C 0.7957(7) 0.6767(3) 0.9475(3) 0.0132(11) Uani 1 1 d .
C3B C 0.7697(7) 0.7464(2) 0.9243(3) 0.0157(12) Uani 1 1 d .
H3B H 0.7381 0.7619 0.8680 0.019 Uiso 1 1 calc R
C4B C 0.7965(6) 0.7893(3) 0.9946(3) 0.0117(10) Uani 1 1 d .
C5B C 0.8367(7) 0.7439(3) 1.0646(3) 0.0174(13) Uani 1 1 d .
H5B H 0.8589 0.7578 1.1214 0.021 Uiso 1 1 calc R
C6B C 1.1095(7) 0.6091(3) 1.0419(3) 0.0131(11) Uani 1 1 d .
C7B C 1.0659(7) 0.6090(3) 0.9495(3) 0.0150(11) Uani 1 1 d .
C8B C 1.1934(6) 0.6354(3) 0.9235(3) 0.0113(11) Uani 1 1 d .
C9B C 1.3155(7) 0.6524(3) 0.9967(3) 0.0151(12) Uani 1 1 d .
H9B H 1.4132 0.6721 0.9966 0.018 Uiso 1 1 calc R
C10B C 1.2687(6) 0.6356(3) 1.0686(3) 0.0127(12) Uani 1 1 d .
C11B C 1.0306(7) 0.6400(3) 1.2137(3) 0.0195(12) Uani 1 1 d .
H11D H 0.9410 0.6472 1.2368 0.029 Uiso 1 1 calc R
H11E H 1.0857 0.6829 1.2134 0.029 Uiso 1 1 calc R
H11F H 1.1023 0.6071 1.2482 0.029 Uiso 1 1 calc R
C12B C 0.8602(7) 0.5249(2) 1.1112(3) 0.0208(12) Uani 1 1 d .
H12D H 0.8247 0.5239 1.1623 0.031 Uiso 1 1 calc R
H12E H 0.9339 0.4877 1.1124 0.031 Uiso 1 1 calc R
H12F H 0.7699 0.5199 1.0623 0.031 Uiso 1 1 calc R
C13B C 0.7531(8) 0.5221(3) 0.8876(3) 0.0294(14) Uani 1 1 d .
H13D H 0.6390 0.5280 0.8706 0.044 Uiso 1 1 calc R
H13E H 0.7851 0.5031 0.9442 0.044 Uiso 1 1 calc R
H13F H 0.7841 0.4914 0.8486 0.044 Uiso 1 1 calc R
C14B C 0.8056(7) 0.6344(3) 0.7761(3) 0.0216(12) Uani 1 1 d .
H14D H 0.8611 0.6768 0.7729 0.032 Uiso 1 1 calc R
H14E H 0.6925 0.6417 0.7545 0.032 Uiso 1 1 calc R
H14F H 0.8394 0.5998 0.7425 0.032 Uiso 1 1 calc R
C15B C 0.7806(6) 0.8653(3) 1.0010(3) 0.0154(11) Uani 1 1 d .
H15B H 0.8331 0.8770 1.0606 0.018 Uiso 1 1 calc R
C16B C 0.8699(6) 0.9041(2) 0.9483(3) 0.0254(12) Uani 1 1 d .
H16D H 0.9827 0.8963 0.9708 0.038 Uiso 1 1 calc R
H16E H 0.8477 0.9525 0.9501 0.038 Uiso 1 1 calc R
H16F H 0.8365 0.8882 0.8902 0.038 Uiso 1 1 calc R
C17B C 0.6059(7) 0.8869(3) 0.9861(3) 0.0177(13) Uani 1 1 d .
C18B C 0.5225(6) 0.8418(2) 1.0360(3) 0.0242(12) Uani 1 1 d .
H18D H 0.4201 0.8613 1.0345 0.036 Uiso 1 1 calc R
H18E H 0.5861 0.8389 1.0942 0.036 Uiso 1 1 calc R
H18F H 0.5080 0.7966 1.0113 0.036 Uiso 1 1 calc R
C19B C 0.6010(6) 0.9604(2) 1.0160(3) 0.0252(12) Uani 1 1 d .
H19D H 0.4918 0.9755 1.0039 0.038 Uiso 1 1 calc R
H19E H 0.6584 0.9896 0.9867 0.038 Uiso 1 1 calc R
H19F H 0.6496 0.9628 1.0764 0.038 Uiso 1 1 calc R
C20B C 0.5148(6) 0.8820(2) 0.8919(3) 0.0245(11) Uani 1 1 d .
H20D H 0.5176 0.8352 0.8728 0.037 Uiso 1 1 calc R
H20E H 0.5638 0.9117 0.8590 0.037 Uiso 1 1 calc R
H20F H 0.4058 0.8958 0.8848 0.037 Uiso 1 1 calc R
C21B C 1.2068(7) 0.6399(3) 0.8344(3) 0.0154(11) Uani 1 1 d .
H21B H 1.1154 0.6664 0.8008 0.019 Uiso 1 1 calc R
C22B C 1.1999(9) 0.5680(2) 0.7956(3) 0.0241(14) Uani 1 1 d .
H22D H 1.2953 0.5431 0.8233 0.036 Uiso 1 1 calc R
H22E H 1.1918 0.5718 0.7357 0.036 Uiso 1 1 calc R
H22F H 1.1082 0.5439 0.8035 0.036 Uiso 1 1 calc R
C23B C 1.3554(7) 0.6750(3) 0.8286(3) 0.0222(14) Uani 1 1 d .
H23D H 1.3473 0.7235 0.8389 0.033 Uiso 1 1 calc R
H23E H 1.3699 0.6682 0.7726 0.033 Uiso 1 1 calc R
H23F H 1.4451 0.6561 0.8706 0.033 Uiso 1 1 calc R
C24B C 1.3726(7) 0.6390(3) 1.1575(3) 0.0167(12) Uani 1 1 d .
H24B H 1.3128 0.6624 1.1927 0.020 Uiso 1 1 calc R
C25B C 1.4110(8) 0.5668(2) 1.1920(3) 0.0260(14) Uani 1 1 d .
H25D H 1.4663 0.5424 1.1571 0.039 Uiso 1 1 calc R
H25E H 1.3135 0.5431 1.1912 0.039 Uiso 1 1 calc R
H25F H 1.4775 0.5691 1.2496 0.039 Uiso 1 1 calc R
C26B C 1.5242(8) 0.6779(3) 1.1653(3) 0.0294(16) Uani 1 1 d .
H26D H 1.5852 0.6788 1.2240 0.044 Uiso 1 1 calc R
H26E H 1.4996 0.7242 1.1452 0.044 Uiso 1 1 calc R
H26F H 1.5853 0.6556 1.1316 0.044 Uiso 1 1 calc R

loop_
_atom_site_aniso_label
_atom_site_aniso_U_11
_atom_site_aniso_U_22
_atom_site_aniso_U_33
_atom_site_aniso_U_23
_atom_site_aniso_U_13
_atom_site_aniso_U_12
Zr1A 0.0150(3) 0.0109(3) 0.0099(2) -0.00010(18) 0.0028(2) 0.0001(2)
Cl1A 0.0230(7) 0.0210(7) 0.0170(5) -0.0064(5) 0.0063(5) -0.0016(6)
Cl2A 0.0198(7) 0.0163(7) 0.0180(6) 0.0032(5) 0.0003(5) 0.0006(6)
Si1A 0.0165(8) 0.0143(7) 0.0111(6) -0.0001(5) 0.0013(6) 0.0005(6)
Si2A 0.0165(8) 0.0121(7) 0.0131(6) -0.0015(5) 0.0051(6) -0.0015(6)
C1A 0.010(3) 0.011(3) 0.016(2) 0.0050(19) 0.007(2) 0.000(2)
C2A 0.009(3) 0.023(3) 0.012(2) -0.0033(19) -0.002(2) 0.001(2)
C3A 0.010(3) 0.003(2) 0.018(2) 0.0010(17) 0.006(2) -0.0019(19)
C4A 0.016(3) 0.020(3) 0.021(3) 0.001(2) 0.003(2) 0.002(3)
C5A 0.014(3) 0.022(3) 0.015(2) -0.002(2) 0.006(2) -0.004(2)
C6A 0.019(3) 0.007(2) 0.011(2) 0.0003(17) 0.007(2) 0.001(2)
C7A 0.026(3) 0.002(2) 0.0062(19) -0.0018(16) -0.001(2) -0.003(2)
C8A 0.021(3) 0.008(3) 0.013(2) -0.002(2) 0.007(2) -0.005(2)
C9A 0.017(3) 0.010(3) 0.020(3) 0.007(2) 0.013(2) 0.006(2)
C10A 0.028(3) 0.008(3) 0.011(2) -0.0019(19) 0.007(2) -0.002(2)
C11A 0.029(3) 0.024(3) 0.011(2) -0.0018(19) -0.001(2) -0.008(2)
C12A 0.021(3) 0.022(3) 0.024(3) 0.009(2) 0.002(2) 0.001(2)
C13A 0.028(3) 0.018(3) 0.019(2) -0.004(2) 0.007(2) -0.003(2)
C14A 0.021(3) 0.027(3) 0.010(2) -0.0027(19) 0.005(2) -0.004(2)
C15A 0.024(3) 0.010(3) 0.008(2) -0.0013(17) 0.002(2) 0.003(2)
C16A 0.018(3) 0.011(2) 0.039(3) -0.0037(19) 0.005(2) -0.001(2)
C17A 0.017(3) 0.014(3) 0.020(3) -0.002(2) 0.002(2) 0.003(2)
C18A 0.016(3) 0.032(3) 0.029(3) 0.000(2) -0.002(2) -0.003(2)
C19A 0.031(4) 0.023(3) 0.041(3) -0.009(2) 0.017(3) -0.010(3)
C20A 0.022(3) 0.014(2) 0.024(2) 0.0039(19) 0.004(2) 0.000(2)
C21A 0.013(3) 0.018(3) 0.012(2) -0.0034(19) -0.007(2) 0.003(2)
C22A 0.024(3) 0.028(3) 0.014(2) 0.000(2) 0.001(2) -0.003(3)
C23A 0.013(3) 0.030(3) 0.020(3) 0.003(2) -0.003(2) 0.006(3)
C24A 0.018(3) 0.019(3) 0.010(2) -0.0043(19) 0.003(2) -0.001(2)
C25A 0.039(4) 0.023(3) 0.014(2) -0.003(2) 0.008(2) -0.001(3)
C26A 0.035(4) 0.027(3) 0.017(2) -0.001(2) 0.012(2) -0.005(3)
Zr1B 0.0141(3) 0.0130(3) 0.0100(2) 0.0002(2) 0.0026(2) -0.0010(2)
Cl1B 0.0180(7) 0.0229(7) 0.0174(6) -0.0058(5) 0.0024(5) -0.0029(6)
Cl2B 0.0273(8) 0.0169(7) 0.0179(6) 0.0048(5) 0.0098(5) -0.0001(5)
Si1B 0.0191(8) 0.0155(7) 0.0130(6) 0.0011(5) 0.0049(6) 0.0008(6)
Si2B 0.0153(8) 0.0153(7) 0.0107(6) 0.0010(5) 0.0011(6) -0.0026(6)
C1B 0.014(3) 0.013(3) 0.020(3) 0.000(2) 0.006(2) -0.002(2)
C2B 0.012(3) 0.019(3) 0.009(2) 0.0018(19) 0.003(2) -0.003(2)
C3B 0.017(3) 0.017(2) 0.012(2) 0.0050(18) 0.002(2) 0.001(2)
C4B 0.008(3) 0.010(3) 0.017(2) -0.0008(19) 0.002(2) 0.000(2)
C5B 0.014(3) 0.027(3) 0.011(2) -0.004(2) 0.004(2) -0.005(3)
C6B 0.010(3) 0.009(2) 0.020(2) -0.004(2) 0.004(2) -0.001(2)
C7B 0.020(3) 0.013(3) 0.009(2) 0.0005(19) 0.000(2) 0.002(2)
C8B 0.011(3) 0.007(2) 0.015(2) 0.0014(18) 0.001(2) -0.001(2)
C9B 0.013(3) 0.017(3) 0.017(3) 0.005(2) 0.006(3) 0.006(2)
C10B 0.011(3) 0.010(3) 0.014(2) -0.003(2) -0.001(2) 0.005(2)
C11B 0.022(3) 0.024(3) 0.015(2) -0.001(2) 0.008(2) 0.008(3)
C12B 0.023(3) 0.021(3) 0.018(2) 0.001(2) 0.004(2) -0.002(2)
C13B 0.034(4) 0.032(3) 0.023(3) -0.010(2) 0.009(3) -0.014(3)
C14B 0.024(3) 0.026(3) 0.011(2) 0.002(2) -0.001(2) -0.002(3)
C15B 0.018(3) 0.015(3) 0.013(2) -0.001(2) 0.003(2) 0.002(2)
C16B 0.024(3) 0.020(3) 0.037(3) -0.003(2) 0.018(2) -0.006(2)
C17B 0.023(3) 0.016(3) 0.016(2) -0.001(2) 0.009(2) -0.002(2)
C18B 0.025(3) 0.024(3) 0.024(2) 0.003(2) 0.008(2) 0.006(2)
C19B 0.027(3) 0.027(3) 0.021(3) -0.0044(19) 0.004(2) 0.007(2)
C20B 0.020(3) 0.025(3) 0.026(2) -0.004(2) 0.001(2) 0.006(2)
C21B 0.017(3) 0.014(3) 0.014(2) 0.0024(18) 0.003(2) 0.002(2)
C22B 0.045(4) 0.016(3) 0.011(2) 0.0038(18) 0.008(2) 0.009(3)
C23B 0.018(3) 0.032(3) 0.020(3) 0.005(2) 0.011(2) -0.001(3)
C24B 0.017(3) 0.016(3) 0.018(2) -0.0039(19) 0.007(2) 0.003(2)
C25B 0.030(4) 0.029(3) 0.016(2) 0.005(2) 0.002(2) 0.000(3)
C26B 0.032(4) 0.035(4) 0.018(3) 0.002(2) 0.002(3) 0.005(3)

loop_
_atom_type_symbol
_atom_type_description
_atom_type_scat_dispersion_real
_atom_type_scat_dispersion_imag
_atom_type_scat_source
C C 0.0033 0.0016 'International Tables Vol C Tables 4.2.6.8 and 6.1.1.4'
H H 0.0000 0.0000 'International Tables Vol C Tables 4.2.6.8 and 6.1.1.4'
Si Si 0.0817 0.0704 'International Tables Vol C Tables 4.2.6.8 and 6.1.1.4'
Cl Cl 0.1484 0.1585 'International Tables Vol C Tables 4.2.6.8 and 6.1.1.4'
Zr Zr -2.9673 0.5597 'International Tables Vol C Tables 4.2.6.8 and 6.1.1.4'

loop_
_geom_angle_atom_site_label_1
_geom_angle_atom_site_label_2
_geom_angle_atom_site_label_3
_geom_angle
_geom_angle_publ_flag
Cent(1A) Zr1A Cent(2A) 121.7 yes
Pln(1A) Zr1A Pln(2A) 107.95(25) yes
C6A Zr1A C7A 36.37(13) ?
C6A Zr1A Cl1A 105.75(11) ?
C7A Zr1A Cl1A 138.42(12) ?
C6A Zr1A Cl2A 135.06(13) ?
C7A Zr1A Cl2A 102.34(11) ?
Cl1A Zr1A Cl2A 102.15(5) yes
C6A Zr1A C2A 79.46(18) ?
C7A Zr1A C2A 68.99(19) ?
Cl1A Zr1A C2A 134.19(13) ?
Cl2A Zr1A C2A 104.83(12) ?
C6A Zr1A C1A 67.23(18) ?
C7A Zr1A C1A 78.94(19) ?
Cl1A Zr1A C1A 104.36(12) ?
Cl2A Zr1A C1A 136.87(12) ?
C2A Zr1A C1A 34.61(15) ?
C6A Zr1A C3A 113.13(17) ?
C7A Zr1A C3A 97.60(17) ?
Cl1A Zr1A C3A 118.79(11) ?
Cl2A Zr1A C3A 81.79(12) ?
C2A Zr1A C3A 33.70(16) ?
C1A Zr1A C3A 55.68(16) ?
C6A Zr1A C5A 94.03(18) ?
C7A Zr1A C5A 111.54(18) ?
Cl1A Zr1A C5A 79.53(11) ?
Cl2A Zr1A C5A 125.49(12) ?
C2A Zr1A C5A 54.67(16) ?
C1A Zr1A C5A 32.61(16) ?
C3A Zr1A C5A 53.15(17) ?
C6A Zr1A C10A 32.44(17) ?
C7A Zr1A C10A 54.77(16) ?
Cl1A Zr1A C10A 83.80(11) ?
Cl2A Zr1A C10A 120.84(14) ?
C2A Zr1A C10A 111.88(18) ?
C1A Zr1A C10A 95.46(18) ?
C3A Zr1A C10A 145.57(17) ?
C5A Zr1A C10A 113.55(17) ?
C6A Zr1A C4A 121.60(19) ?
C7A Zr1A C4A 123.60(19) ?
Cl1A Zr1A C4A 87.44(12) ?
Cl2A Zr1A C4A 93.90(13) ?
C2A Zr1A C4A 54.64(18) ?
C1A Zr1A C4A 54.43(17) ?
C3A Zr1A C4A 31.91(14) ?
C5A Zr1A C4A 31.67(15) ?
C10A Zr1A C4A 145.22(17) ?
C6A Zr1A C8A 55.45(17) ?
C7A Zr1A C8A 31.94(18) ?
Cl1A Zr1A C8A 124.59(12) ?
Cl2A Zr1A C8A 79.73(12) ?
C2A Zr1A C8A 96.37(18) ?
C1A Zr1A C8A 110.86(18) ?
C3A Zr1A C8A 116.28(15) ?
C5A Zr1A C8A 143.44(17) ?
C10A Zr1A C8A 52.15(16) ?
C4A Zr1A C8A 147.97(15) ?
C6A Zr1A C9A 53.84(18) ?
C7A Zr1A C9A 53.13(18) ?
Cl1A Zr1A C9A 93.91(11) ?
Cl2A Zr1A C9A 90.08(12) ?
C2A Zr1A C9A 122.08(18) ?
C1A Zr1A C9A 121.02(18) ?
C3A Zr1A C9A 147.25(15) ?
C5A Zr1A C9A 144.43(16) ?
C10A Zr1A C9A 30.99(16) ?
C4A Zr1A C9A 175.44(19) ?
C8A Zr1A C9A 31.04(14) ?
C12A Si1A C1A 118.1(2) ?
C12A Si1A C11A 106.0(2) ?
C1A Si1A C11A 107.4(2) ?
C12A Si1A C6A 117.0(2) ?
C1A Si1A C6A 92.3(2) ?
C11A Si1A C6A 115.6(2) ?
C12A Si1A Zr1A 149.86(16) ?
C1A Si1A Zr1A 49.70(18) ?
C11A Si1A Zr1A 104.08(17) ?
C6A Si1A Zr1A 47.89(16) ?
C13A Si2A C14A 108.1(2) ?
C13A Si2A C2A 114.8(3) ?
C14A Si2A C2A 108.9(2) ?
C13A Si2A C7A 116.7(2) ?
C14A Si2A C7A 114.3(2) ?
C2A Si2A C7A 93.4(2) ?
C13A Si2A Zr1A 146.79(15) ?
C14A Si2A Zr1A 104.98(16) ?
C2A Si2A Zr1A 49.30(18) ?
C7A Si2A Zr1A 49.02(14) ?
C5A C1A C2A 106.1(4) ?
C5A C1A Si1A 123.2(4) ?
C2A C1A Si1A 124.7(4) ?
C5A C1A Zr1A 77.6(3) ?
C2A C1A Zr1A 71.2(3) ?
Si1A C1A Zr1A 95.0(2) ?
C3A C2A C1A 107.2(4) ?
C3A C2A Si2A 126.9(4) ?
C1A C2A Si2A 120.8(4) ?
C3A C2A Zr1A 76.6(3) ?
C1A C2A Zr1A 74.2(3) ?
Si2A C2A Zr1A 94.9(2) ?
C4A C3A C2A 108.9(4) ?
C4A C3A Zr1A 77.7(3) ?
C2A C3A Zr1A 69.7(3) ?
C3A C4A C5A 107.1(5) ?
C3A C4A C15A 128.6(4) ?
C5A C4A C15A 124.1(4) ?
C3A C4A Zr1A 70.4(3) ?
C5A C4A Zr1A 72.4(3) ?
C15A C4A Zr1A 125.4(4) ?
C4A C5A C1A 110.6(4) ?
C4A C5A Zr1A 76.0(3) ?
C1A C5A Zr1A 69.8(3) ?
C10A C6A C7A 104.9(4) ?
C10A C6A Si1A 129.0(4) ?
C7A C6A Si1A 123.1(4) ?
C10A C6A Zr1A 81.3(3) ?
C7A C6A Zr1A 72.1(2) ?
Si1A C6A Zr1A 96.9(2) ?
C8A C7A C6A 107.9(4) ?
C8A C7A Si2A 128.3(3) ?
C6A C7A Si2A 120.1(4) ?
C8A C7A Zr1A 82.5(3) ?
C6A C7A Zr1A 71.5(2) ?
Si2A C7A Zr1A 94.7(2) ?
C7A C8A C9A 108.0(4) ?
C7A C8A C21A 126.6(4) ?
C9A C8A C21A 125.3(5) ?
C7A C8A Zr1A 65.6(3) ?
C9A C8A Zr1A 75.8(3) ?
C21A C8A Zr1A 126.0(3) ?
C8A C9A C10A 109.0(5) ?
C8A C9A Zr1A 73.2(3) ?
C10A C9A Zr1A 72.0(3) ?
C6A C10A C9A 109.9(4) ?
C6A C10A C24A 126.6(5) ?
C9A C10A C24A 123.5(5) ?
C6A C10A Zr1A 66.2(3) ?
C9A C10A Zr1A 77.0(3) ?
C24A C10A Zr1A 124.5(3) ?
C4A C15A C16A 112.3(4) ?
C4A C15A C17A 112.1(5) ?
C16A C15A C17A 114.7(4) ?
C19A C17A C20A 108.2(4) ?
C19A C17A C18A 108.4(4) ?
C20A C17A C18A 108.2(4) ?
C19A C17A C15A 109.3(4) ?
C20A C17A C15A 111.9(4) ?
C18A C17A C15A 110.7(5) ?
C22A C21A C8A 110.2(4) ?
C22A C21A C23A 110.5(5) ?
C8A C21A C23A 111.9(4) ?
C25A C24A C26A 110.0(5) ?
C25A C24A C10A 109.1(4) ?
C26A C24A C10A 112.8(4) ?
Cent(1B) Zr1B Cent(2B) 122.2 yes
Pln(1B) Zr1B Pln(2B) 107.81(23) yes
C7B Zr1B C1B 79.39(19) ?
C7B Zr1B C2B 68.4(2) ?
C1B Zr1B C2B 34.99(14) ?
C7B Zr1B C6B 35.40(14) ?
C1B Zr1B C6B 68.39(19) ?
C2B Zr1B C6B 79.20(18) ?
C7B Zr1B Cl2B 103.33(11) ?
C1B Zr1B Cl2B 136.43(13) ?
C2B Zr1B Cl2B 104.76(11) ?
C6B Zr1B Cl2B 134.98(12) ?
C7B Zr1B Cl1B 137.24(13) ?
C1B Zr1B Cl1B 104.58(12) ?
C2B Zr1B Cl1B 135.63(12) ?
C6B Zr1B Cl1B 105.50(12) ?
Cl2B Zr1B Cl1B 101.80(5) yes
C7B Zr1B C3B 97.00(18) ?
C1B Zr1B C3B 54.80(17) ?
C2B Zr1B C3B 33.37(16) ?
C6B Zr1B C3B 112.54(18) ?
Cl2B Zr1B C3B 81.97(11) ?
Cl1B Zr1B C3B 120.43(12) ?
C7B Zr1B C5B 111.56(19) ?
C1B Zr1B C5B 32.17(17) ?
C2B Zr1B C5B 54.82(17) ?
C6B Zr1B C5B 95.38(18) ?
Cl2B Zr1B C5B 124.04(13) ?
Cl1B Zr1B C5B 80.87(12) ?
C3B Zr1B C5B 52.23(17) ?
C7B Zr1B C8B 32.39(18) ?
C1B Zr1B C8B 111.77(17) ?
C2B Zr1B C8B 95.69(17) ?
C6B Zr1B C8B 55.21(16) ?
Cl2B Zr1B C8B 79.88(11) ?
Cl1B Zr1B C8B 123.73(13) ?
C3B Zr1B C8B 115.52(16) ?
C5B Zr1B C8B 143.94(16) ?
C7B Zr1B C10B 55.17(17) ?
C1B Zr1B C10B 96.89(18) ?
C2B Zr1B C10B 112.41(18) ?
C6B Zr1B C10B 33.23(18) ?
Cl2B Zr1B C10B 120.69(12) ?
Cl1B Zr1B C10B 82.26(12) ?
C3B Zr1B C10B 145.77(17) ?
C5B Zr1B C10B 115.08(16) ?
C8B Zr1B C10B 52.66(16) ?
C7B Zr1B C4B 123.60(19) ?
C1B Zr1B C4B 54.68(17) ?
C2B Zr1B C4B 55.25(17) ?
C6B Zr1B C4B 123.06(18) ?
Cl2B Zr1B C4B 92.08(11) ?
Cl1B Zr1B C4B 89.17(11) ?
C3B Zr1B C4B 31.53(14) ?
C5B Zr1B C4B 32.06(15) ?
C8B Zr1B C4B 147.02(16) ?
C10B Zr1B C4B 147.14(15) ?
C7B Zr1B C9B 53.2(2) ?
C1B Zr1B C9B 121.79(19) ?
C2B Zr1B C9B 121.56(18) ?
C6B Zr1B C9B 53.42(18) ?
Cl2B Zr1B C9B 90.52(12) ?
Cl1B Zr1B C9B 92.78(13) ?
C3B Zr1B C9B 146.77(16) ?
C5B Zr1B C9B 145.44(16) ?
C8B Zr1B C9B 31.37(16) ?
C10B Zr1B C9B 30.54(15) ?
C4B Zr1B C9B 176.36(18) ?
C11B Si1B C12B 106.7(2) ?
C11B Si1B C6B 115.2(2) ?
C12B Si1B C6B 117.3(2) ?
C11B Si1B C1B 107.1(2) ?
C12B Si1B C1B 117.7(3) ?
C6B Si1B C1B 92.5(2) ?
C11B Si1B Zr1B 103.09(18) ?
C12B Si1B Zr1B 150.17(15) ?
C6B Si1B Zr1B 48.78(16) ?
C1B Si1B Zr1B 49.13(18) ?
C14B Si2B C2B 106.9(2) ?
C14B Si2B C13B 107.4(2) ?
C2B Si2B C13B 118.2(2) ?
C14B Si2B C7B 116.6(3) ?
C2B Si2B C7B 92.8(2) ?
C13B Si2B C7B 114.5(3) ?
C14B Si2B Zr1B 105.66(18) ?
C2B Si2B Zr1B 48.82(18) ?
C13B Si2B Zr1B 146.92(16) ?
C7B Si2B Zr1B 48.60(16) ?
C5B C1B C2B 107.4(4) ?
C5B C1B Si1B 124.9(4) ?
C2B C1B Si1B 122.6(4) ?
C5B C1B Zr1B 78.4(4) ?
C2B C1B Zr1B 72.5(3) ?
Si1B C1B Zr1B 94.8(2) ?
C3B C2B C1B 104.6(4) ?
C3B C2B Si2B 128.5(3) ?
C1B C2B Si2B 122.2(4) ?
C3B C2B Zr1B 77.2(3) ?
C1B C2B Zr1B 72.5(3) ?
Si2B C2B Zr1B 96.1(2) ?
C4B C3B C2B 112.2(4) ?
C4B C3B Zr1B 78.0(3) ?
C2B C3B Zr1B 69.4(3) ?
C3B C4B C5B 103.9(5) ?
C3B C4B C15B 131.1(4) ?
C5B C4B C15B 124.9(4) ?
C3B C4B Zr1B 70.5(3) ?
C5B C4B Zr1B 70.7(3) ?
C15B C4B Zr1B 125.1(4) ?
C1B C5B C4B 111.9(4) ?
C1B C5B Zr1B 69.4(3) ?
C4B C5B Zr1B 77.3(3) ?
C7B C6B C10B 106.2(5) ?
C7B C6B Si1B 122.9(4) ?
C10B C6B Si1B 127.0(3) ?
C7B C6B Zr1B 72.3(3) ?
C10B C6B Zr1B 80.8(3) ?
Si1B C6B Zr1B 95.4(2) ?
C8B C7B C6B 107.9(5) ?
C8B C7B Si2B 127.3(3) ?
C6B C7B Si2B 120.8(4) ?
C8B C7B Zr1B 80.6(3) ?
C6B C7B Zr1B 72.4(3) ?
Si2B C7B Zr1B 95.1(2) ?
C7B C8B C9B 108.1(4) ?
C7B C8B C21B 126.7(5) ?
C9B C8B C21B 125.0(5) ?
C7B C8B Zr1B 67.0(3) ?
C9B C8B Zr1B 77.8(3) ?
C21B C8B Zr1B 124.7(3) ?
C10B C9B C8B 109.7(5) ?
C10B C9B Zr1B 72.2(3) ?
C8B C9B Zr1B 70.9(3) ?
C9B C10B C6B 108.0(5) ?
C9B C10B C24B 125.1(5) ?
C6B C10B C24B 126.7(5) ?
C9B C10B Zr1B 77.3(3) ?
C6B C10B Zr1B 65.9(3) ?
C24B C10B Zr1B 126.4(3) ?
C4B C15B C17B 111.6(5) ?
C4B C15B C16B 112.6(4) ?
C17B C15B C16B 114.4(4) ?
C18B C17B C20B 108.0(4) ?
C18B C17B C15B 110.8(4) ?
C20B C17B C15B 111.6(4) ?
C18B C17B C19B 108.4(4) ?
C20B C17B C19B 109.3(4) ?
C15B C17B C19B 108.7(5) ?
C23B C21B C8B 112.7(4) ?
C23B C21B C22B 109.4(5) ?
C8B C21B C22B 110.1(4) ?
C10B C24B C26B 113.4(4) ?
C10B C24B C25B 109.6(4) ?
C26B C24B C25B 109.5(5) ?

loop_
_geom_bond_atom_site_label_1
_geom_bond_atom_site_label_2
_geom_bond_distance
_geom_bond_publ_flag
Zr1A Cent(1A) 2.211 yes
Zr1A Cent(2A) 2.241 yes
Zr1A Pln(1A) 2.2013(25) yes
Zr1A Pln(2A) 2.2151(27) yes
Zr1A C6A 2.412(5) ?
Zr1A C7A 2.420(5) ?
Zr1A Cl1A 2.4209(13) yes
Zr1A Cl2A 2.4415(14) yes
Zr1A C2A 2.431(6) ?
Zr1A C1A 2.471(6) ?
Zr1A C3A 2.523(5) ?
Zr1A C5A 2.570(6) ?
Zr1A C10A 2.605(5) ?
Zr1A C4A 2.617(6) ?
Zr1A C8A 2.635(5) ?
Zr1A C9A 2.669(6) ?
Si1A C12A 1.855(5) ?
Si1A C1A 1.872(5) ?
Si1A C11A 1.863(4) ?
Si1A C6A 1.876(6) ?
Si2A C13A 1.868(5) ?
Si2A C14A 1.869(4) ?
Si2A C2A 1.876(6) ?
Si2A C7A 1.898(6) ?
C1A C5A 1.418(7) ?
C1A C2A 1.458(6) ?
C2A C3A 1.439(7) ?
C3A C4A 1.416(6) ?
C4A C5A 1.416(7) ?
C4A C15A 1.532(8) ?
C6A C10A 1.413(7) ?
C6A C7A 1.508(5) ?
C7A C8A 1.406(8) ?
C8A C9A 1.420(6) ?
C8A C21A 1.533(6) ?
C9A C10A 1.410(7) ?
C10A C24A 1.549(6) ?
C15A C16A 1.555(7) ?
C15A C17A 1.547(8) ?
C17A C19A 1.554(7) ?
C17A C20A 1.553(6) ?
C17A C18A 1.539(7) ?
C21A C22A 1.531(7) ?
C21A C23A 1.528(8) ?
C24A C25A 1.522(7) ?
C24A C26A 1.519(8) ?
Zr1B Cent(1B) 2.213 yes
Zr1B Cent(2B) 2.247 yes
Zr1B Pln(1B) 2.2017(25) yes
Zr1B Pln(2B) 2.2222(27) yes
Zr1B C7B 2.428(5) ?
Zr1B C1B 2.440(6) ?
Zr1B C2B 2.441(6) ?
Zr1B C6B 2.429(5) ?
Zr1B Cl2B 2.4319(13) yes
Zr1B Cl1B 2.4425(14) yes
Zr1B C3B 2.543(6) ?
Zr1B C5B 2.553(6) ?
Zr1B C8B 2.602(5) ?
Zr1B C10B 2.627(5) ?
Zr1B C4B 2.639(5) ?
Zr1B C9B 2.692(6) ?
Si1B C11B 1.862(4) ?
Si1B C12B 1.874(5) ?
Si1B C6B 1.891(6) ?
Si1B C1B 1.899(6) ?
Si2B C14B 1.855(4) ?
Si2B C2B 1.862(5) ?
Si2B C13B 1.876(6) ?
Si2B C7B 1.914(6) ?
C1B C5B 1.388(7) ?
C1B C2B 1.467(6) ?
C2B C3B 1.434(7) ?
C3B C4B 1.411(6) ?
C4B C5B 1.436(7) ?
C4B C15B 1.516(7) ?
C6B C7B 1.477(6) ?
C6B C10B 1.458(8) ?
C7B C8B 1.413(8) ?
C8B C9B 1.434(7) ?
C8B C21B 1.515(6) ?
C9B C10B 1.402(7) ?
C10B C24B 1.515(7) ?
C15B C17B 1.560(8) ?
C15B C16B 1.533(7) ?
C17B C18B 1.535(7) ?
C17B C20B 1.556(6) ?
C17B C19B 1.541(7) ?
C21B C23B 1.513(7) ?
C21B C22B 1.556(6) ?
C24B C26B 1.522(8) ?
C24B C25B 1.544(7) ?
